data_9005742
loop_
_publ_author_name
'Bieniok, A.'
'Brendel, U.'
'Paulus, E. F.'
'Amthauer, G.'

_publ_section_title
;
 Microporous cobalto- and zincophosphates with the
 framework-type of cancrinite
 Sample: CoPO4-CAN
;
_journal_name_full 'European Journal of Mineralogy'
_journal_page_first 813
_journal_page_last 818
_journal_paper_doi 10.1127/0935-1221/2005/0017-0813
_journal_volume 17
_journal_year 2005
_chemical_compound_source Synthetic
_chemical_formula_structural Na6Cs2[Co6P6O24](OH)2*1.4H2O
_chemical_formula_sum 'Co3 Cs H1.226 Na3 O13.226 P3'
_space_group_IT_number 173
_symmetry_space_group_name_Hall 'P 6c'
_symmetry_space_group_name_H-M 'P 63'
_cell_angle_alpha 90
_cell_angle_beta 90
_cell_angle_gamma 120
_cell_formula_units_Z 2
_cell_length_a 12.8514
_cell_length_b 12.8514
_cell_length_c 5.0468
_cell_volume 721.851
_database_code_amcsd 0007134
_exptl_crystal_density_diffrn 3.149
_cod_original_formula_sum 'Na3 Cs Co3 P3 O13.226 H1.226'
_cod_database_code 9005742
_amcsd_formula_title Na6Cs2[Co6P6O24](OH)2*1.4H2O

loop_
_space_group_symop_operation_xyz
x,y,z
x-y,x,1/2+z
-y,x-y,z
-x,-y,1/2+z
-x+y,-x,z
y,-x+y,1/2+z

loop_
_atom_site_label
_atom_site_fract_x
_atom_site_fract_y
_atom_site_fract_z
_atom_site_occupancy
_atom_site_U_iso_or_equiv
_atom_site_type_symbol
_atom_site_attached_hydrogens
Na 0.72990 0.86960 0.60450 1.00000 0.03070 Na 0
Cs 0.66670 0.33330 0.12490 1.00000 0.03170 Cs 0
Co 0.64770 0.57930 0.62620 1.00000 0.01510 Co 0
P 0.90350 0.58460 0.62560 1.00000 0.01310 P 0
O1 0.59160 0.14000 0.67560 1.00000 0.02630 O 0
O2 0.35680 0.02310 0.26570 1.00000 0.02240 O 0
O3 0.80820 0.61190 0.72880 1.00000 0.01920 O 0
O4 0.61310 0.69060 0.82650 1.00000 0.02480 O 0
O-H5a 0.00000 0.00000 0.83900 0.15500 0.00800 O 1
O-H5b 0.00000 0.00000 0.04900 0.08400 0.00800 O 1
O-H6a 0.10200 0.99500 0.85900 0.13300 0.00800 O 1
O-H6b 0.94500 0.06500 0.49500 0.19600 0.00800 O 1

loop_
_cod_changelog_entry_id
_cod_changelog_entry_author
_cod_changelog_entry_date
_cod_changelog_entry_text
1
;cod-tools version 3.8.0
Id: cif_guess_AMCSD_atom_types 9581 2023-05-17 12:35:41Z saulius
;
2023-05-18T08:41:44+03:00
;Derived atom types and hydrogen counts
from atom names that follow the AMCSD naming convention
(Wat == water, O-H == hydroxyl).
;

loop_
_cod_related_entry_id
_cod_related_entry_database
_cod_related_entry_code
1 AMCSD 0007134
